data_1511752
loop_
_publ_author_name
'Rogl, P.'

_publ_section_title
;
 Ternary metal borides ((La, Ce, Pr, Nd, Sm)) Os4 B4 and ((Y, La, Ce, Pr,
 Nd, Sm, Gd, Tb)) Ir4 B4 with NdCo4B4 -type structure
;
_journal_name_full
;
Monatshefte fuer Chemie und verwandte Teile anderer Wissenschaften (109,1978-)
;
_journal_page_first 235
_journal_page_last 243
_journal_volume 110
_journal_year 1979
_chemical_formula_sum 'B4 Ir4 Nd'
_chemical_name_systematic 'Nd Ir4 B4'
_space_group_IT_number 86
_symmetry_space_group_name_Hall '-P 4bc'
_symmetry_space_group_name_H-M 'P 42/n :2'
_cell_angle_alpha 90
_cell_angle_beta 90
_cell_angle_gamma 90
_cell_formula_units_Z 2
_cell_length_a 7.616
_cell_length_b 7.616
_cell_length_c 3.974
_cell_volume 230.506
_citation_journal_id_ASTM MOCMB7
_cod_data_source_file boron4-x_88.cif
_cod_data_source_block B4Ir4Nd1
_cod_original_cell_volume 230.5057
_cod_original_formula_sum 'B4 Ir4 Nd1'
_cod_database_code 1511752

loop_
_symmetry_equiv_pos_as_xyz
x,y,z
-y,x+1/2,z+1/2
-x+1/2,-y+1/2,z
y+1/2,-x,z+1/2
-x,-y,-z
y,-x-1/2,-z-1/2
x-1/2,y-1/2,-z
-y-1/2,x,-z-1/2

loop_
_atom_site_label
_atom_site_type_symbol
_atom_site_fract_x
_atom_site_fract_y
_atom_site_fract_z
_atom_site_occupancy
_atom_site_U_iso_or_equiv
Ir1 Ir 0.598 0.138 0.144 1 0.0
B1 B 0.533 0.41 0.137 1 0.0
Nd1 Nd 0.25 0.25 0.75 1 0.0
